data_4122843
loop_
_publ_author_name
'Quan, Yangjian'
'Xie, Zuowei'

_publ_section_title
;
 Iridium Catalyzed Regioselective Cage Boron Alkenylation of o-Carboranes
 via Direct Cage B-H Activation.
;
_journal_issue 44
_journal_name_full 'Journal of the American Chemical Society'
_journal_page_first 15513
_journal_page_last 15516
_journal_paper_doi 10.1021/ja509557j
_journal_volume 136
_journal_year 2014
_chemical_formula_sum 'C22 H30 B10 O4'
_chemical_formula_weight 466.56
_chemical_name_systematic
; 
 ? 
;
_space_group_IT_number 14
_symmetry_cell_setting monoclinic
_symmetry_space_group_name_Hall '-P 2ybc'
_symmetry_space_group_name_H-M 'P 1 21/c 1'
_atom_sites_solution_hydrogens geom
_atom_sites_solution_primary direct
_atom_sites_solution_secondary difmap
_audit_creation_method SHELXL-97
_cell_angle_alpha 90.00
_cell_angle_beta 117.068(2)
_cell_angle_gamma 90.00
_cell_formula_units_Z 4
_cell_length_a 10.3898(10)
_cell_length_b 28.770(3)
_cell_length_c 9.6471(10)
_cell_measurement_reflns_used 518
_cell_measurement_temperature 296(2)
_cell_measurement_theta_max 15
_cell_measurement_theta_min 15
_cell_volume 2567.8(5)
_computing_cell_refinement 'BRUKER KAPPA APEXII DUO DIFFRACTOMETER'
_computing_data_collection 'BRUKER KAPPA APEXII DUO DIFFRACTOMETER'
_computing_data_reduction 'BRUKER KAPPA APEXII DUO DIFFRACTOMETER'
_computing_molecular_graphics 'SIEMENS SHELXTL'
_computing_publication_material 'SIEMENS SHELXTL'
_computing_structure_refinement 'SHELXL-97 (Sheldrick, 2008)'
_computing_structure_solution 'SHELXS-97 (Sheldrick, 2008)'
_diffrn_ambient_temperature 296(2)
_diffrn_measured_fraction_theta_full 0.968
_diffrn_measured_fraction_theta_max 0.968
_diffrn_measurement_device_type 'BRUKER KAPPA APEXII DUO DIFFRACTOMETER'
_diffrn_measurement_method 'PHI & OMEGA SCAN'
_diffrn_radiation_monochromator graphite
_diffrn_radiation_source 'fine-focus sealed tube'
_diffrn_radiation_type MoK\a
_diffrn_radiation_wavelength 0.71073
_diffrn_reflns_av_R_equivalents 0.0367
_diffrn_reflns_av_sigmaI/netI 0.0362
_diffrn_reflns_limit_h_max 11
_diffrn_reflns_limit_h_min -12
_diffrn_reflns_limit_k_max 34
_diffrn_reflns_limit_k_min -34
_diffrn_reflns_limit_l_max 11
_diffrn_reflns_limit_l_min -11
_diffrn_reflns_number 16581
_diffrn_reflns_theta_full 25.24
_diffrn_reflns_theta_max 25.24
_diffrn_reflns_theta_min 1.42
_exptl_absorpt_coefficient_mu 0.073
_exptl_absorpt_correction_T_max 0.7456
_exptl_absorpt_correction_T_min 0.6748
_exptl_absorpt_correction_type multi-scan
_exptl_crystal_colour colourless
_exptl_crystal_density_diffrn 1.207
_exptl_crystal_density_method 'not measured'
_exptl_crystal_description block
_exptl_crystal_F_000 976
_exptl_crystal_size_max 0.40
_exptl_crystal_size_mid 0.30
_exptl_crystal_size_min 0.20
_refine_diff_density_max 0.361
_refine_diff_density_min -0.222
_refine_diff_density_rms 0.053
_refine_ls_extinction_method none
_refine_ls_goodness_of_fit_ref 1.092
_refine_ls_hydrogen_treatment riding
_refine_ls_matrix_type full
_refine_ls_number_parameters 325
_refine_ls_number_reflns 4507
_refine_ls_number_restraints 0
_refine_ls_restrained_S_all 1.092
_refine_ls_R_factor_all 0.0946
_refine_ls_R_factor_gt 0.0634
_refine_ls_shift/su_max 0.001
_refine_ls_shift/su_mean 0.000
_refine_ls_structure_factor_coef Fsqd
_refine_ls_weighting_details 'calc w=1/[\s^2^(Fo^2^)+(0.0975P)^2^+1.4833P] where P=(Fo^2^+2Fc^2^)/3'
_refine_ls_weighting_scheme calc
_refine_ls_wR_factor_gt 0.1877
_refine_ls_wR_factor_ref 0.2124
_reflns_number_gt 3089
_reflns_number_total 4507
_reflns_threshold_expression >2sigma(I)
_cod_data_source_file ja509557j_si_002.cif
_cod_data_source_block 3n
_cod_depositor_comments
;
The following automatic conversions were performed:

'_symmetry_cell_setting' value 'Monoclinic' changed to 'monoclinic'
according to
/home/saulius/struct/COD-crude-data--automatic-downloads/rss-feeds/ACS/lib/dictionaries/cif_core.dic
dictionary named 'cif_core.dic' version 2.4.2 from 2011-04-26.

Automatic conversion script
Id: cif_fix_values 2827 2014-09-09 07:05:25Z andrius 

 Adding full bibliography for 4122842--4122845.cif.
;
_cod_original_cell_volume 2567.8(4)
_cod_original_sg_symbol_H-M P2(1)/c
_cod_database_code 4122843

loop_
_symmetry_equiv_pos_as_xyz
'x, y, z'
'-x, y+1/2, -z+1/2'
'-x, -y, -z'
'x, -y-1/2, z-1/2'

loop_
_atom_site_label
_atom_site_type_symbol
_atom_site_fract_x
_atom_site_fract_y
_atom_site_fract_z
_atom_site_U_iso_or_equiv
_atom_site_adp_type
_atom_site_occupancy
_atom_site_symmetry_multiplicity
_atom_site_calc_flag
_atom_site_refinement_flags
B3 B -0.1269(4) -0.12769(12) 0.0782(5) 0.0549(9) Uani 1 1 d .
H3 H -0.2048 -0.1059 -0.0165 0.066 Uiso 1 1 calc R
B4 B 0.0126(4) -0.10150(11) 0.2385(4) 0.0423(8) Uani 1 1 d .
B5 B 0.0425(5) -0.13911(13) 0.3972(5) 0.0611(10) Uani 1 1 d .
H5 H 0.0801 -0.1251 0.5154 0.073 Uiso 1 1 calc R
B6 B -0.0785(6) -0.18556(14) 0.3312(6) 0.0737(13) Uani 1 1 d .
H6 H -0.1211 -0.2019 0.4050 0.088 Uiso 1 1 calc R
B7 B -0.0763(5) -0.18180(14) 0.0360(5) 0.0688(12) Uani 1 1 d .
H7 H -0.1178 -0.1956 -0.0828 0.083 Uiso 1 1 calc R
B8 B 0.0477(5) -0.13484(13) 0.1028(5) 0.0579(10) Uani 1 1 d .
H8 H 0.0886 -0.1183 0.0277 0.069 Uiso 1 1 calc R
B9 B 0.1559(4) -0.14279(13) 0.3049(5) 0.0594(10) Uani 1 1 d .
H9 H 0.2694 -0.1314 0.3631 0.071 Uiso 1 1 calc R
B10 B 0.0980(5) -0.19439(13) 0.3615(5) 0.0653(11) Uani 1 1 d .
H10 H 0.1734 -0.2166 0.4565 0.078 Uiso 1 1 calc R
B11 B -0.0452(5) -0.21817(13) 0.1949(5) 0.0631(11) Uani 1 1 d .
H11 H -0.0666 -0.2557 0.1786 0.076 Uiso 1 1 calc R
B12 B 0.1010(5) -0.19185(13) 0.1809(5) 0.0636(11) Uani 1 1 d .
H12 H 0.1785 -0.2124 0.1579 0.076 Uiso 1 1 calc R
O1 O -0.5041(3) 0.15065(11) 0.1219(4) 0.1087(11) Uani 1 1 d .
O2 O -0.2992(3) 0.13392(8) 0.1175(3) 0.0777(8) Uani 1 1 d .
O3 O 0.4300(4) 0.15151(10) 0.7009(3) 0.0962(10) Uani 1 1 d .
O4 O 0.4469(3) 0.22105(8) 0.6132(3) 0.0730(7) Uani 1 1 d .
C1 C -0.1265(4) -0.13084(12) 0.2508(5) 0.0696(10) Uani 1 1 d .
H1 H -0.2059 -0.1106 0.2717 0.084 Uiso 1 1 calc R
C2 C -0.1735(4) -0.17625(12) 0.1383(5) 0.0707(11) Uani 1 1 d .
H2 H -0.2874 -0.1872 0.0820 0.085 Uiso 1 1 calc R
C11 C 0.0229(3) -0.04703(10) 0.2514(3) 0.0403(7) Uani 1 1 d .
C12 C -0.1116(3) -0.01880(9) 0.1958(3) 0.0397(6) Uani 1 1 d .
C13 C -0.1788(4) -0.01056(11) 0.2884(4) 0.0536(8) Uani 1 1 d .
H13A H -0.1440 -0.0248 0.3853 0.064 Uiso 1 1 calc R
C14 C -0.2974(4) 0.01867(12) 0.2383(4) 0.0619(9) Uani 1 1 d .
H14A H -0.3413 0.0236 0.3023 0.074 Uiso 1 1 calc R
C15 C -0.3515(3) 0.04043(10) 0.0968(4) 0.0534(8) Uani 1 1 d .
C16 C -0.2887(3) 0.03044(11) 0.0016(4) 0.0561(8) Uani 1 1 d .
H16A H -0.3264 0.0437 -0.0970 0.067 Uiso 1 1 calc R
C17 C -0.1708(3) 0.00117(11) 0.0498(4) 0.0501(7) Uani 1 1 d .
H17A H -0.1308 -0.0052 -0.0170 0.060 Uiso 1 1 calc R
C18 C -0.4736(4) 0.07525(12) 0.0467(5) 0.0737(11) Uani 1 1 d .
H18A H -0.5252 0.0755 -0.0661 0.088 Uiso 1 1 calc R
H18B H -0.5406 0.0649 0.0848 0.088 Uiso 1 1 calc R
C19 C -0.4280(4) 0.12347(12) 0.1017(4) 0.0632(9) Uani 1 1 d .
C20 C -0.2448(5) 0.18012(13) 0.1649(5) 0.0856(12) Uani 1 1 d .
H20A H -0.1502 0.1826 0.1713 0.128 Uiso 1 1 calc R
H20B H -0.2395 0.1866 0.2650 0.128 Uiso 1 1 calc R
H20C H -0.3084 0.2021 0.0902 0.128 Uiso 1 1 calc R
C21 C 0.1540(3) -0.02708(10) 0.3073(3) 0.0458(7) Uani 1 1 d .
H21A H 0.2294 -0.0482 0.3347 0.055 Uiso 1 1 calc R
C22 C 0.2012(3) 0.02157(10) 0.3334(3) 0.0441(7) Uani 1 1 d .
C23 C 0.1168(4) 0.05962(10) 0.3274(4) 0.0524(8) Uani 1 1 d .
H23A H 0.0199 0.0553 0.3022 0.063 Uiso 1 1 calc R
C24 C 0.1753(4) 0.10428(11) 0.3586(4) 0.0553(8) Uani 1 1 d .
H24A H 0.1163 0.1292 0.3537 0.066 Uiso 1 1 calc R
C25 C 0.3181(4) 0.11240(10) 0.3965(4) 0.0503(8) Uani 1 1 d .
C26 C 0.4012(4) 0.07487(12) 0.3982(4) 0.0632(9) Uani 1 1 d .
H26A H 0.4974 0.0795 0.4209 0.076 Uiso 1 1 calc R
C27 C 0.3444(4) 0.03076(11) 0.3669(4) 0.0608(9) Uani 1 1 d .
H27A H 0.4032 0.0062 0.3680 0.073 Uiso 1 1 calc R
C28 C 0.3809(4) 0.16070(11) 0.4347(4) 0.0595(9) Uani 1 1 d .
H28A H 0.4661 0.1620 0.4181 0.071 Uiso 1 1 calc R
H28B H 0.3109 0.1825 0.3634 0.071 Uiso 1 1 calc R
C29 C 0.4212(4) 0.17557(11) 0.5970(4) 0.0540(8) Uani 1 1 d .
C30 C 0.4903(5) 0.24053(15) 0.7646(5) 0.0908(14) Uani 1 1 d .
H30A H 0.5064 0.2733 0.7617 0.136 Uiso 1 1 calc R
H30B H 0.5780 0.2259 0.8380 0.136 Uiso 1 1 calc R
H30C H 0.4157 0.2355 0.7955 0.136 Uiso 1 1 calc R

loop_
_atom_site_aniso_label
_atom_site_aniso_U_11
_atom_site_aniso_U_22
_atom_site_aniso_U_33
_atom_site_aniso_U_23
_atom_site_aniso_U_13
_atom_site_aniso_U_12
B3 0.051(2) 0.0323(18) 0.065(2) 0.0028(16) 0.0118(18) -0.0007(15)
B4 0.0398(19) 0.0385(18) 0.0471(19) 0.0040(14) 0.0184(15) 0.0053(14)
B5 0.086(3) 0.045(2) 0.050(2) 0.0098(17) 0.030(2) 0.016(2)
B6 0.101(4) 0.045(2) 0.100(3) 0.022(2) 0.067(3) 0.014(2)
B7 0.091(3) 0.044(2) 0.057(2) -0.0072(18) 0.022(2) -0.003(2)
B8 0.076(3) 0.048(2) 0.062(2) -0.0029(17) 0.042(2) -0.0008(18)
B9 0.044(2) 0.044(2) 0.079(3) -0.0043(18) 0.0185(19) 0.0091(16)
B10 0.076(3) 0.041(2) 0.065(3) 0.0110(18) 0.021(2) 0.0183(19)
B11 0.069(3) 0.0359(19) 0.082(3) 0.0052(18) 0.031(2) 0.0063(18)
B12 0.068(3) 0.043(2) 0.088(3) -0.0067(19) 0.043(2) 0.0074(18)
O1 0.091(2) 0.075(2) 0.163(3) -0.027(2) 0.061(2) 0.0185(17)
O2 0.0716(18) 0.0532(15) 0.113(2) -0.0170(14) 0.0462(15) -0.0062(12)
O3 0.157(3) 0.0627(17) 0.0700(18) -0.0017(14) 0.0524(19) -0.0218(18)
O4 0.096(2) 0.0483(14) 0.0776(17) -0.0134(12) 0.0418(15) -0.0194(12)
C1 0.067(2) 0.046(2) 0.103(3) 0.0157(19) 0.044(2) 0.0085(17)
C2 0.052(2) 0.0425(19) 0.104(3) 0.0088(18) 0.0241(19) -0.0034(15)
C11 0.0447(17) 0.0389(15) 0.0391(15) 0.0018(11) 0.0206(13) 0.0056(12)
C12 0.0426(16) 0.0318(14) 0.0456(15) 0.0000(11) 0.0208(13) -0.0003(12)
C13 0.064(2) 0.0495(19) 0.0550(18) 0.0061(14) 0.0336(16) 0.0107(15)
C14 0.064(2) 0.058(2) 0.078(2) -0.0053(18) 0.0453(19) 0.0074(17)
C15 0.0417(18) 0.0372(16) 0.075(2) -0.0048(15) 0.0205(16) 0.0012(13)
C16 0.054(2) 0.0483(18) 0.0556(19) 0.0089(14) 0.0153(16) 0.0083(15)
C17 0.0546(19) 0.0505(18) 0.0483(17) 0.0060(14) 0.0260(15) 0.0100(15)
C18 0.047(2) 0.051(2) 0.112(3) -0.009(2) 0.027(2) 0.0091(16)
C19 0.059(2) 0.0474(19) 0.080(2) 0.0029(16) 0.0295(19) 0.0161(17)
C20 0.099(3) 0.052(2) 0.095(3) -0.004(2) 0.035(3) -0.012(2)
C21 0.0464(18) 0.0396(16) 0.0471(16) 0.0019(12) 0.0176(14) 0.0082(13)
C22 0.0465(18) 0.0428(16) 0.0416(15) -0.0009(12) 0.0189(13) 0.0006(13)
C23 0.0500(19) 0.0438(18) 0.064(2) -0.0018(14) 0.0262(16) -0.0008(14)
C24 0.062(2) 0.0388(17) 0.065(2) -0.0006(14) 0.0289(17) 0.0036(14)
C25 0.059(2) 0.0441(17) 0.0492(17) -0.0013(13) 0.0254(15) -0.0074(14)
C26 0.048(2) 0.057(2) 0.080(2) -0.0101(17) 0.0248(17) -0.0107(16)
C27 0.051(2) 0.0473(19) 0.076(2) -0.0089(16) 0.0220(17) 0.0009(15)
C28 0.071(2) 0.0471(18) 0.061(2) 0.0008(15) 0.0307(17) -0.0086(16)
C29 0.055(2) 0.0435(18) 0.064(2) -0.0008(15) 0.0271(16) -0.0070(14)
C30 0.115(4) 0.072(3) 0.099(3) -0.038(2) 0.060(3) -0.030(2)

loop_
_atom_type_symbol
_atom_type_description
_atom_type_scat_dispersion_real
_atom_type_scat_dispersion_imag
_atom_type_scat_source
C C 0.0033 0.0016 'International Tables Vol C Tables 4.2.6.8 and 6.1.1.4'
H H 0.0000 0.0000 'International Tables Vol C Tables 4.2.6.8 and 6.1.1.4'
B B 0.0013 0.0007 'International Tables Vol C Tables 4.2.6.8 and 6.1.1.4'
O O 0.0106 0.0060 'International Tables Vol C Tables 4.2.6.8 and 6.1.1.4'

loop_
_geom_angle_atom_site_label_1
_geom_angle_atom_site_label_2
_geom_angle_atom_site_label_3
_geom_angle
C1 B3 C2 58.4(2)
C1 B3 B8 109.3(3)
C2 B3 B8 107.7(3)
C1 B3 B4 60.8(2)
C2 B3 B4 108.1(3)
B8 B3 B4 62.1(2)
C1 B3 B7 108.7(3)
C2 B3 B7 60.0(2)
B8 B3 B7 61.2(2)
B4 B3 B7 112.0(3)
C11 B4 C1 120.8(2)
C11 B4 B3 120.1(2)
C1 B4 B3 57.5(2)
C11 B4 B9 128.4(3)
C1 B4 B9 103.8(2)
B3 B4 B9 104.7(2)
C11 B4 B5 123.9(3)
C1 B4 B5 57.8(2)
B3 B4 B5 104.5(3)
B9 B4 B5 59.7(2)
C11 B4 B8 124.3(3)
C1 B4 B8 104.1(3)
B3 B4 B8 58.8(2)
B9 B4 B8 59.4(2)
B5 B4 B8 106.8(2)
C1 B5 B6 60.2(2)
C1 B5 B9 105.3(3)
B6 B5 B9 107.7(3)
C1 B5 B10 105.6(3)
B6 B5 B10 59.2(2)
B9 B5 B10 60.1(2)
C1 B5 B4 59.4(2)
B6 B5 B4 109.7(3)
B9 B5 B4 60.1(2)
B10 B5 B4 108.8(3)
C2 B6 C1 56.9(2)
C2 B6 B10 104.6(3)
C1 B6 B10 106.0(3)
C2 B6 B5 104.1(3)
C1 B6 B5 58.5(2)
B10 B6 B5 61.4(3)
C2 B6 B11 58.6(2)
C1 B6 B11 105.3(3)
B10 B6 B11 60.1(2)
B5 B6 B11 109.0(3)
C2 B7 B3 57.6(2)
C2 B7 B12 103.7(3)
B3 B7 B12 106.2(3)
C2 B7 B11 58.4(2)
B3 B7 B11 106.4(3)
B12 B7 B11 60.0(2)
C2 B7 B8 104.0(3)
B3 B7 B8 58.9(2)
B12 B7 B8 60.7(2)
B11 B7 B8 108.8(3)
B3 B8 B9 105.5(3)
B3 B8 B7 59.9(2)
B9 B8 B7 107.1(3)
B3 B8 B12 105.7(3)
B9 B8 B12 59.7(2)
B7 B8 B12 59.2(2)
B3 B8 B4 59.1(2)
B9 B8 B4 60.1(2)
B7 B8 B4 108.5(3)
B12 B8 B4 108.1(3)
B8 B9 B12 60.6(2)
B8 B9 B5 108.2(3)
B12 B9 B5 107.7(3)
B8 B9 B10 108.2(3)
B12 B9 B10 59.4(2)
B5 B9 B10 60.1(2)
B8 B9 B4 60.6(2)
B12 B9 B4 109.2(3)
B5 B9 B4 60.2(2)
B10 B9 B4 108.8(3)
B6 B10 B11 60.9(3)
B6 B10 B12 108.7(3)
B11 B10 B12 60.0(2)
B6 B10 B5 59.5(2)
B11 B10 B5 108.1(3)
B12 B10 B5 107.9(3)
B6 B10 B9 107.7(3)
B11 B10 B9 108.0(3)
B12 B10 B9 60.0(2)
B5 B10 B9 59.8(2)
C2 B11 B12 104.4(3)
C2 B11 B10 103.4(3)
B12 B11 B10 60.0(3)
C2 B11 B7 59.3(2)
B12 B11 B7 59.9(3)
B10 B11 B7 107.9(3)
C2 B11 B6 58.1(2)
B12 B11 B6 107.2(3)
B10 B11 B6 59.0(3)
B7 B11 B6 108.1(3)
B7 B12 B11 60.1(2)
B7 B12 B10 108.1(3)
B11 B12 B10 60.0(2)
B7 B12 B9 107.8(3)
B11 B12 B9 108.4(3)
B10 B12 B9 60.6(2)
B7 B12 B8 60.1(2)
B11 B12 B8 108.4(3)
B10 B12 B8 108.3(3)
B9 B12 B8 59.7(2)
C19 O2 C20 118.8(3)
C29 O4 C30 117.3(3)
C2 C1 B3 60.8(2)
C2 C1 B5 109.0(3)
B3 C1 B5 111.7(3)
C2 C1 B4 110.7(3)
B3 C1 B4 61.7(2)
B5 C1 B4 62.8(2)
C2 C1 B6 60.3(2)
B3 C1 B6 111.6(3)
B5 C1 B6 61.3(3)
B4 C1 B6 113.4(3)
C1 C2 B3 60.8(2)
C1 C2 B6 62.8(2)
B3 C2 B6 113.6(3)
C1 C2 B11 113.8(3)
B3 C2 B11 113.5(3)
B6 C2 B11 63.3(2)
C1 C2 B7 112.6(3)
B3 C2 B7 62.4(2)
B6 C2 B7 114.8(3)
B11 C2 B7 62.3(2)
C21 C11 C12 121.7(2)
C21 C11 B4 118.5(2)
C12 C11 B4 119.8(2)
C17 C12 C13 117.8(3)
C17 C12 C11 120.3(2)
C13 C12 C11 121.9(3)
C12 C13 C14 120.7(3)
C15 C14 C13 121.5(3)
C14 C15 C16 117.8(3)
C14 C15 C18 121.7(3)
C16 C15 C18 120.5(3)
C15 C16 C17 121.3(3)
C12 C17 C16 120.9(3)
C19 C18 C15 114.9(3)
O1 C19 O2 123.3(4)
O1 C19 C18 123.1(4)
O2 C19 C18 113.5(3)
C11 C21 C22 132.4(3)
C23 C22 C27 116.5(3)
C23 C22 C21 126.2(3)
C27 C22 C21 117.3(3)
C22 C23 C24 120.9(3)
C25 C24 C23 121.6(3)
C24 C25 C26 117.6(3)
C24 C25 C28 121.0(3)
C26 C25 C28 121.4(3)
C27 C26 C25 121.1(3)
C26 C27 C22 122.1(3)
C29 C28 C25 114.0(3)
O3 C29 O4 122.7(3)
O3 C29 C28 126.7(3)
O4 C29 C28 110.6(3)

loop_
_geom_bond_atom_site_label_1
_geom_bond_atom_site_label_2
_geom_bond_distance
B3 C1 1.665(6)
B3 C2 1.666(5)
B3 B8 1.732(6)
B3 B4 1.738(5)
B3 B7 1.749(5)
B4 C11 1.572(4)
B4 C1 1.724(5)
B4 B9 1.781(5)
B4 B5 1.783(5)
B4 B8 1.789(5)
B5 C1 1.697(6)
B5 B6 1.745(7)
B5 B9 1.774(6)
B5 B10 1.778(5)
B6 C2 1.684(6)
B6 C1 1.725(5)
B6 B10 1.739(7)
B6 B11 1.773(6)
B7 C2 1.710(6)
B7 B12 1.757(7)
B7 B11 1.760(6)
B7 B8 1.773(6)
B8 B9 1.768(6)
B8 B12 1.785(5)
B9 B12 1.769(6)
B9 B10 1.779(6)
B10 B11 1.758(6)
B10 B12 1.759(6)
B11 C2 1.693(5)
B11 B12 1.757(6)
O1 C19 1.189(4)
O2 C19 1.311(4)
O2 C20 1.435(4)
O3 C29 1.187(4)
O4 C29 1.330(4)
O4 C30 1.432(4)
C1 C2 1.625(5)
C11 C21 1.344(4)
C11 C12 1.489(4)
C12 C17 1.379(4)
C12 C13 1.382(4)
C13 C14 1.385(4)
C14 C15 1.369(5)
C15 C16 1.377(5)
C15 C18 1.513(4)
C16 C17 1.381(4)
C18 C19 1.484(5)
C21 C22 1.466(4)
C22 C23 1.387(4)
C22 C27 1.397(4)
C23 C24 1.394(4)
C24 C25 1.378(5)
C25 C26 1.378(5)
C25 C28 1.507(4)
C26 C27 1.374(4)
C28 C29 1.487(5)
